data_4089285
loop_
_publ_author_name
'Zhao, Tiankun'
'Ghosh, Pokhraj'
'Martinez, Zachary'
'Liu, Xufeng'
'Meng, Xianggao'
'Darensbourg, Marcetta Y.'

_publ_section_title
;
 Discrete Air-Stable Nickel(II)--Palladium(II) Complexes as Catalysts for
 Suzuki--Miyaura Reactions
;
_journal_issue 9
_journal_name_full Organometallics
_journal_page_first 1822
_journal_paper_doi 10.1021/acs.organomet.7b00176
_journal_volume 36
_journal_year 2017
_chemical_formula_moiety C36H43F12N3NiP4PdS2
_chemical_formula_sum 'C36 H43 F12 N3 Ni P4 Pd S2'
_chemical_formula_weight 1098.84
_chemical_melting_point 220
_chemical_name_common C36H43F12N3NiP4PdS2
_chemical_name_systematic C36H43F12N3NiP4PdS2
_space_group_crystal_system orthorhombic
_space_group_IT_number 29
_space_group_name_Hall 'P 2c -2ac'
_space_group_name_H-M_alt 'P c a 21'
_atom_sites_solution_hydrogens geom
_audit_creation_method SHELXL-2014/7
_cell_angle_alpha 90
_cell_angle_beta 90
_cell_angle_gamma 90
_cell_formula_units_Z 4
_cell_length_a 27.491(8)
_cell_length_b 11.413(3)
_cell_length_c 13.660(4)
_cell_measurement_reflns_used 9655
_cell_measurement_temperature 110(2)
_cell_measurement_theta_max 29.50
_cell_measurement_theta_min 2.44
_cell_volume 4286(2)
_computing_cell_refinement 'Bruker SAINT'
_computing_data_collection 'Bruker APEX2'
_computing_data_reduction 'Bruker SAINT'
_computing_molecular_graphics 'Bruker SHELXTL'
_computing_publication_material 'Bruker SHELXTL'
_computing_structure_refinement 'SHELXL-2014/7 (Sheldrick, 2014)'
_computing_structure_solution 'SHELXS-97 (Sheldrick, 2008)'
_diffrn_ambient_temperature 110(2)
_diffrn_measured_fraction_theta_full 1.000
_diffrn_measured_fraction_theta_max 0.968
_diffrn_measurement_device_type 'Bruker APEX-II CCD'
_diffrn_measurement_method '\f and \w scans'
_diffrn_radiation_type MoK\a
_diffrn_radiation_wavelength 0.71073
_diffrn_reflns_av_R_equivalents 0.0220
_diffrn_reflns_av_unetI/netI 0.0220
_diffrn_reflns_Laue_measured_fraction_full 1.000
_diffrn_reflns_Laue_measured_fraction_max 0.968
_diffrn_reflns_limit_h_max 37
_diffrn_reflns_limit_h_min -37
_diffrn_reflns_limit_k_max 15
_diffrn_reflns_limit_k_min -15
_diffrn_reflns_limit_l_max 18
_diffrn_reflns_limit_l_min -18
_diffrn_reflns_number 51876
_diffrn_reflns_point_group_measured_fraction_full 0.999
_diffrn_reflns_point_group_measured_fraction_max 0.947
_diffrn_reflns_theta_full 26.000
_diffrn_reflns_theta_max 29.533
_diffrn_reflns_theta_min 1.784
_exptl_absorpt_coefficient_mu 1.190
_exptl_absorpt_correction_type none
_exptl_crystal_colour Red
_exptl_crystal_density_diffrn 1.703
_exptl_crystal_description Block
_exptl_crystal_F_000 2216
_exptl_crystal_size_max 0.150
_exptl_crystal_size_mid 0.120
_exptl_crystal_size_min 0.100
_refine_diff_density_max 0.765
_refine_diff_density_min -0.336
_refine_diff_density_rms 0.062
_refine_ls_abs_structure_details
; 
 Flack x determined using 5067 quotients [(I+)-(I-)]/[(I+)+(I-)] 
 (Parsons, Flack and Wagner, Acta Cryst. B69 (2013) 249-259). 
;
_refine_ls_abs_structure_Flack 0.005(2)
_refine_ls_extinction_method none
_refine_ls_goodness_of_fit_ref 1.032
_refine_ls_hydrogen_treatment constr
_refine_ls_matrix_type full
_refine_ls_number_parameters 533
_refine_ls_number_reflns 11336
_refine_ls_number_restraints 1
_refine_ls_restrained_S_all 1.032
_refine_ls_R_factor_all 0.0221
_refine_ls_R_factor_gt 0.0214
_refine_ls_shift/su_max 0.001
_refine_ls_shift/su_mean 0.000
_refine_ls_structure_factor_coef Fsqd
_refine_ls_weighting_details 'w=1/[\s^2^(Fo^2^)+(0.0313P)^2^+1.9149P] where P=(Fo^2^+2Fc^2^)/3'
_refine_ls_weighting_scheme calc
_refine_ls_wR_factor_gt 0.0558
_refine_ls_wR_factor_ref 0.0561
_reflns_Friedel_coverage 0.881
_reflns_Friedel_fraction_full 0.999
_reflns_Friedel_fraction_max 0.924
_reflns_number_gt 11069
_reflns_number_total 11336
_reflns_threshold_expression 'I > 2\s(I)'
_cod_data_source_file om7b00176_si_002.cif
_cod_data_source_block a
_cod_database_code 4089285
_shelx_shelxl_version_number 2014/7
_shelx_space_group_comment
; 
The symmetry employed for this shelxl refinement is uniquely defined 
by the following loop, which should always be used as a source of 
symmetry information in preference to the above space-group names. 
They are only intended as comments. 
;
_shelx_estimated_absorpt_t_min 0.842
_shelx_estimated_absorpt_t_max 0.890

loop_
_space_group_symop_operation_xyz
'x, y, z'
'-x, -y, z+1/2'
'-x+1/2, y, z+1/2'
'x+1/2, -y, z'

loop_
_atom_site_label
_atom_site_type_symbol
_atom_site_fract_x
_atom_site_fract_y
_atom_site_fract_z
_atom_site_U_iso_or_equiv
_atom_site_adp_type
_atom_site_occupancy
_atom_site_site_symmetry_order
_atom_site_calc_flag
_atom_site_refinement_flags_posn
_atom_site_refinement_flags_adp
Pd1 Pd -0.13882(2) -0.34834(2) -0.28262(2) 0.01378(5) Uani 1 1 d . .
Ni1 Ni -0.23487(2) -0.40071(3) -0.35522(3) 0.01495(7) Uani 1 1 d . .
S1 S -0.21298(2) -0.23623(6) -0.29376(6) 0.02121(13) Uani 1 1 d . .
P1 P -0.08528(2) -0.19994(6) -0.30274(5) 0.01548(13) Uani 1 1 d . .
P2 P -0.07177(2) -0.46100(6) -0.25854(5) 0.01567(13) Uani 1 1 d . .
C17 C -0.06072(10) -0.5669(2) -0.3546(2) 0.0195(5) Uani 1 1 d . .
C11 C -0.07253(10) -0.5360(3) -0.1417(2) 0.0182(5) Uani 1 1 d . .
N1 N -0.26170(8) -0.3312(2) -0.46967(19) 0.0211(5) Uani 1 1 d . .
C18 C -0.07874(11) -0.5458(3) -0.4476(2) 0.0242(6) Uani 1 1 d . .
H18 H -0.0979 -0.4780 -0.4597 0.029 Uiso 1 1 calc R U
C9 C -0.01789(10) -0.3655(2) -0.2609(2) 0.0190(5) Uani 1 1 d . .
H9A H -0.0123 -0.3312 -0.1953 0.023 Uiso 1 1 calc R U
H9B H 0.0113 -0.4113 -0.2795 0.023 Uiso 1 1 calc R U
C23 C -0.09913(10) -0.0886(2) -0.3917(2) 0.0186(5) Uani 1 1 d . .
C12 C -0.05981(11) -0.4740(3) -0.0573(2) 0.0232(6) Uani 1 1 d . .
H12 H -0.0487 -0.3954 -0.0625 0.028 Uiso 1 1 calc R U
P4 P -0.10856(3) -0.33284(8) -0.72040(7) 0.02777(17) Uani 1 1 d . .
C4 C -0.22013(11) -0.5064(3) -0.5251(2) 0.0255(6) Uani 1 1 d . .
H4A H -0.2322 -0.5531 -0.5812 0.031 Uiso 1 1 calc R U
H4B H -0.1853 -0.5250 -0.5147 0.031 Uiso 1 1 calc R U
C25 C -0.13826(11) 0.0924(3) -0.4326(3) 0.0276(7) Uani 1 1 d . .
H25 H -0.1550 0.1614 -0.4130 0.033 Uiso 1 1 calc R U
C24 C -0.12360(11) 0.0125(3) -0.3625(2) 0.0243(6) Uani 1 1 d . .
H24 H -0.1301 0.0263 -0.2952 0.029 Uiso 1 1 calc R U
S2 S -0.19611(2) -0.50286(6) -0.24929(5) 0.01714(12) Uani 1 1 d . .
P3 P -0.22806(3) 0.11101(7) -0.12520(7) 0.02970(18) Uani 1 1 d . .
F9 F -0.10152(10) -0.3032(2) -0.83453(16) 0.0494(6) Uani 1 1 d . .
F8 F -0.06514(8) -0.2450(2) -0.69497(18) 0.0448(6) Uani 1 1 d . .
F11 F -0.11491(9) -0.3624(2) -0.60628(17) 0.0453(6) Uani 1 1 d . .
F7 F -0.14684(9) -0.2294(2) -0.7093(2) 0.0528(7) Uani 1 1 d . .
F10 F -0.15184(10) -0.4199(2) -0.7467(2) 0.0542(6) Uani 1 1 d . .
C26 C -0.12885(12) 0.0732(3) -0.5311(3) 0.0282(6) Uani 1 1 d . .
H26 H -0.1390 0.1291 -0.5784 0.034 Uiso 1 1 calc R U
F4 F -0.26366(10) 0.0007(2) -0.1363(2) 0.0535(6) Uani 1 1 d . .
F5 F -0.22073(11) 0.1113(3) -0.24113(19) 0.0552(7) Uani 1 1 d . .
C14 C -0.07992(12) -0.6407(3) 0.0421(2) 0.0299(7) Uani 1 1 d . .
H14 H -0.0823 -0.6766 0.1047 0.036 Uiso 1 1 calc R U
F3 F -0.23897(14) 0.1094(3) -0.0101(2) 0.0672(9) Uani 1 1 d . .
F1 F -0.27418(11) 0.1953(2) -0.1419(2) 0.0606(7) Uani 1 1 d . .
F12 F -0.07025(9) -0.4373(2) -0.73049(17) 0.0455(6) Uani 1 1 d . .
F6 F -0.18388(10) 0.0254(3) -0.1079(3) 0.0743(9) Uani 1 1 d . .
C27 C -0.10480(13) -0.0270(3) -0.5603(2) 0.0307(7) Uani 1 1 d . .
H27 H -0.0981 -0.0398 -0.6276 0.037 Uiso 1 1 calc R U
F2 F -0.19600(12) 0.2242(3) -0.1128(3) 0.0754(10) Uani 1 1 d . .
C10 C -0.02697(10) -0.2677(2) -0.3361(2) 0.0201(5) Uani 1 1 d . .
H10A H -0.0286 -0.3006 -0.4031 0.024 Uiso 1 1 calc R U
H10B H -0.0005 -0.2090 -0.3337 0.024 Uiso 1 1 calc R U
C13 C -0.06327(12) -0.5262(3) 0.0340(2) 0.0292(7) Uani 1 1 d . .
H13 H -0.0543 -0.4837 0.0910 0.035 Uiso 1 1 calc R U
C31 C -0.08053(13) -0.0965(3) -0.0160(2) 0.0312(7) Uani 1 1 d . .
H31 H -0.0948 -0.1191 0.0445 0.037 Uiso 1 1 calc R U
C34 C -0.03790(12) -0.0314(3) -0.1921(3) 0.0281(6) Uani 1 1 d . .
H34 H -0.0230 -0.0095 -0.2521 0.034 Uiso 1 1 calc R U
C6 C -0.30149(10) -0.5210(3) -0.4606(2) 0.0246(6) Uani 1 1 d . .
H6A H -0.3222 -0.5437 -0.4043 0.030 Uiso 1 1 calc R U
H6B H -0.3099 -0.5715 -0.5171 0.030 Uiso 1 1 calc R U
C30 C -0.09326(12) -0.1547(3) -0.1022(2) 0.0243(6) Uani 1 1 d . .
H30 H -0.1165 -0.2164 -0.1005 0.029 Uiso 1 1 calc R U
C21 C -0.02159(13) -0.7422(3) -0.4133(3) 0.0328(7) Uani 1 1 d . .
H21 H -0.0020 -0.8093 -0.4019 0.039 Uiso 1 1 calc R U
C20 C -0.04067(14) -0.7223(3) -0.5061(3) 0.0354(8) Uani 1 1 d . .
H20 H -0.0343 -0.7764 -0.5574 0.042 Uiso 1 1 calc R U
C7 C -0.23615(11) -0.6464(2) -0.3873(2) 0.0241(6) Uani 1 1 d . .
H7A H -0.2318 -0.7079 -0.4377 0.029 Uiso 1 1 calc R U
H7B H -0.2628 -0.6709 -0.3432 0.029 Uiso 1 1 calc R U
C1 C -0.22048(12) -0.1535(3) -0.4092(3) 0.0318(7) Uani 1 1 d . .
H1A H -0.2249 -0.0691 -0.3949 0.038 Uiso 1 1 calc R U
H1B H -0.1911 -0.1626 -0.4505 0.038 Uiso 1 1 calc R U
N2 N -0.24884(9) -0.5336(2) -0.43513(17) 0.0185(4) Uani 1 1 d . .
C32 C -0.04715(13) -0.0058(3) -0.0188(3) 0.0331(7) Uani 1 1 d . .
H32 H -0.0388 0.0343 0.0397 0.040 Uiso 1 1 calc R U
C2 C -0.26470(11) -0.2008(3) -0.4626(3) 0.0310(7) Uani 1 1 d . .
H2A H -0.2946 -0.1783 -0.4269 0.037 Uiso 1 1 calc R U
H2B H -0.2663 -0.1665 -0.5291 0.037 Uiso 1 1 calc R U
C15 C -0.09312(11) -0.7024(3) -0.0412(3) 0.0287(7) Uani 1 1 d . .
H15 H -0.1044 -0.7808 -0.0355 0.034 Uiso 1 1 calc R U
C28 C -0.09026(12) -0.1097(3) -0.4904(2) 0.0250(6) Uani 1 1 d . .
H28 H -0.0744 -0.1797 -0.5103 0.030 Uiso 1 1 calc R U
C3 C -0.22676(11) -0.3747(3) -0.5451(2) 0.0273(6) Uani 1 1 d . .
H3A H -0.1953 -0.3332 -0.5394 0.033 Uiso 1 1 calc R U
H3B H -0.2399 -0.3620 -0.6117 0.033 Uiso 1 1 calc R U
C29 C -0.07204(10) -0.1226(2) -0.1903(2) 0.0190(5) Uani 1 1 d . .
C8 C -0.18952(11) -0.6323(2) -0.3292(2) 0.0215(5) Uani 1 1 d . .
H8A H -0.1616 -0.6215 -0.3741 0.026 Uiso 1 1 calc R U
H8B H -0.1835 -0.7031 -0.2891 0.026 Uiso 1 1 calc R U
C22 C -0.03098(11) -0.6650(3) -0.3374(2) 0.0251(6) Uani 1 1 d . .
H22 H -0.0175 -0.6782 -0.2743 0.030 Uiso 1 1 calc R U
C33 C -0.02593(13) 0.0268(3) -0.1065(3) 0.0339(7) Uani 1 1 d . .
H33 H -0.0031 0.0892 -0.1080 0.041 Uiso 1 1 calc R U
C5 C -0.30921(10) -0.3904(3) -0.4864(2) 0.0238(6) Uani 1 1 d . .
H5A H -0.3193 -0.3820 -0.5556 0.029 Uiso 1 1 calc R U
H5B H -0.3347 -0.3557 -0.4442 0.029 Uiso 1 1 calc R U
C16 C -0.09004(11) -0.6504(3) -0.1328(2) 0.0231(6) Uani 1 1 d . .
H16 H -0.0998 -0.6926 -0.1894 0.028 Uiso 1 1 calc R U
C19 C -0.06881(13) -0.6245(3) -0.5241(3) 0.0330(7) Uani 1 1 d . .
H19 H -0.0814 -0.6104 -0.5879 0.040 Uiso 1 1 calc R U
C36 C -0.33483(16) 0.0450(5) -0.3240(4) 0.0569(12) Uani 1 1 d . .
H36A H -0.3323 0.0324 -0.3948 0.085 Uiso 1 1 calc R U
H36B H -0.3307 -0.0298 -0.2899 0.085 Uiso 1 1 calc R U
H36C H -0.3094 0.0998 -0.3030 0.085 Uiso 1 1 calc R U
N3 N -0.41854(15) 0.1303(5) -0.2829(4) 0.0804(16) Uani 1 1 d . .
C35 C -0.38155(16) 0.0927(4) -0.3013(3) 0.0468(10) Uani 1 1 d . .

loop_
_atom_site_aniso_label
_atom_site_aniso_U_11
_atom_site_aniso_U_22
_atom_site_aniso_U_33
_atom_site_aniso_U_23
_atom_site_aniso_U_13
_atom_site_aniso_U_12
Pd1 0.01324(8) 0.01283(8) 0.01527(8) -0.00073(7) -0.00033(7) -0.00009(6)
Ni1 0.01402(14) 0.01449(15) 0.01633(15) -0.00067(12) -0.00003(12) -0.00045(11)
S1 0.0163(3) 0.0152(3) 0.0321(4) -0.0056(3) -0.0001(3) 0.0020(2)
P1 0.0146(3) 0.0140(3) 0.0178(3) -0.0002(2) 0.0010(2) -0.0006(2)
P2 0.0154(3) 0.0142(3) 0.0174(3) -0.0002(2) -0.0020(2) 0.0012(2)
C17 0.0183(12) 0.0191(12) 0.0210(12) -0.0046(10) 0.0021(10) -0.0012(9)
C11 0.0145(12) 0.0205(13) 0.0195(13) 0.0012(10) -0.0006(9) 0.0032(10)
N1 0.0130(11) 0.0260(12) 0.0241(12) 0.0044(10) -0.0021(9) 0.0006(9)
C18 0.0222(14) 0.0291(15) 0.0213(14) -0.0022(12) 0.0010(11) -0.0010(11)
C9 0.0156(11) 0.0171(11) 0.0244(15) 0.0005(10) -0.0028(9) -0.0001(9)
C23 0.0163(12) 0.0163(12) 0.0230(13) 0.0008(10) -0.0003(10) -0.0022(9)
C12 0.0233(14) 0.0235(14) 0.0229(13) -0.0005(11) -0.0019(11) 0.0013(11)
P4 0.0260(4) 0.0323(4) 0.0250(4) -0.0017(3) -0.0004(3) 0.0048(3)
C4 0.0225(14) 0.0365(17) 0.0175(13) -0.0036(12) 0.0007(11) 0.0050(12)
C25 0.0273(15) 0.0183(14) 0.0373(18) 0.0007(12) -0.0023(12) 0.0043(11)
C24 0.0265(14) 0.0204(13) 0.0262(14) -0.0013(11) 0.0013(12) 0.0031(11)
S2 0.0192(3) 0.0170(3) 0.0153(3) 0.0019(2) 0.0001(2) -0.0027(2)
P3 0.0385(5) 0.0207(4) 0.0300(4) 0.0026(3) 0.0023(3) 0.0008(3)
F9 0.0677(16) 0.0552(15) 0.0253(11) 0.0073(10) -0.0058(10) -0.0048(13)
F8 0.0351(11) 0.0548(14) 0.0443(13) -0.0159(11) 0.0057(10) -0.0078(10)
F11 0.0413(13) 0.0659(16) 0.0287(11) 0.0044(10) 0.0100(9) 0.0105(11)
F7 0.0392(12) 0.0447(14) 0.0744(19) 0.0009(13) 0.0010(12) 0.0176(10)
F10 0.0506(14) 0.0525(15) 0.0594(16) -0.0044(12) -0.0035(12) -0.0174(12)
C26 0.0293(16) 0.0226(15) 0.0327(17) 0.0088(12) -0.0069(13) 0.0013(12)
F4 0.0623(17) 0.0364(12) 0.0619(16) 0.0080(12) -0.0016(13) -0.0134(11)
F5 0.0689(17) 0.0591(17) 0.0377(13) 0.0035(11) 0.0140(12) -0.0026(13)
C14 0.0218(14) 0.0424(19) 0.0255(15) 0.0117(13) -0.0009(12) 0.0061(13)
F3 0.115(3) 0.0516(16) 0.0353(14) -0.0013(11) 0.0085(15) 0.0051(16)
F1 0.0630(17) 0.0400(14) 0.079(2) 0.0031(14) -0.0040(15) 0.0200(12)
F12 0.0516(14) 0.0448(13) 0.0400(12) 0.0013(10) 0.0117(10) 0.0209(11)
F6 0.0425(15) 0.076(2) 0.105(3) 0.0171(19) 0.0027(16) 0.0287(14)
C27 0.0380(18) 0.0318(17) 0.0223(15) 0.0053(13) -0.0006(13) 0.0045(13)
F2 0.078(2) 0.0588(18) 0.090(2) 0.0176(17) -0.0291(18) -0.0417(16)
C10 0.0170(12) 0.0184(12) 0.0249(14) 0.0022(10) 0.0037(10) 0.0015(9)
C13 0.0272(15) 0.0390(18) 0.0215(14) 0.0003(13) -0.0048(12) 0.0028(13)
C31 0.0391(18) 0.0320(17) 0.0227(15) -0.0046(12) -0.0022(13) 0.0083(14)
C34 0.0303(16) 0.0235(14) 0.0305(16) -0.0037(12) 0.0007(12) -0.0060(12)
C6 0.0182(13) 0.0270(15) 0.0287(15) -0.0037(12) -0.0051(11) -0.0027(11)
C30 0.0278(15) 0.0214(14) 0.0236(14) -0.0007(11) 0.0004(12) 0.0016(11)
C21 0.0344(17) 0.0217(15) 0.0424(19) -0.0058(13) 0.0148(14) 0.0021(12)
C20 0.0395(19) 0.0303(16) 0.0364(18) -0.0143(14) 0.0189(15) -0.0111(14)
C7 0.0268(15) 0.0160(13) 0.0296(15) -0.0019(11) -0.0047(12) -0.0038(10)
C1 0.0242(15) 0.0187(14) 0.052(2) 0.0105(13) -0.0088(14) -0.0018(11)
N2 0.0169(10) 0.0192(11) 0.0196(11) -0.0037(9) -0.0012(8) -0.0005(8)
C32 0.0398(18) 0.0310(17) 0.0285(16) -0.0111(13) -0.0118(14) 0.0082(14)
C2 0.0215(15) 0.0235(15) 0.048(2) 0.0091(14) -0.0099(13) 0.0011(11)
C15 0.0220(15) 0.0291(16) 0.0351(17) 0.0094(13) 0.0003(12) 0.0017(12)
C28 0.0300(16) 0.0237(15) 0.0214(14) -0.0011(11) 0.0023(11) 0.0053(12)
C3 0.0193(15) 0.0413(18) 0.0212(14) 0.0075(13) 0.0029(11) 0.0028(12)
C29 0.0192(13) 0.0168(12) 0.0209(13) -0.0024(10) -0.0021(10) 0.0020(10)
C8 0.0258(14) 0.0118(11) 0.0269(14) -0.0002(10) -0.0032(11) -0.0004(10)
C22 0.0219(14) 0.0222(14) 0.0312(17) -0.0022(11) 0.0025(11) 0.0037(11)
C33 0.0328(17) 0.0290(17) 0.0397(18) -0.0115(14) -0.0106(14) -0.0050(13)
C5 0.0160(12) 0.0290(15) 0.0265(14) -0.0006(12) -0.0043(11) 0.0009(10)
C16 0.0210(14) 0.0208(14) 0.0274(15) 0.0017(11) -0.0029(11) 0.0006(10)
C19 0.0342(18) 0.0412(19) 0.0235(15) -0.0089(14) 0.0065(13) -0.0117(14)
C36 0.041(2) 0.075(3) 0.054(3) -0.008(2) -0.003(2) 0.003(2)
N3 0.050(2) 0.117(4) 0.074(3) 0.056(3) 0.007(2) 0.029(2)
C35 0.045(2) 0.061(3) 0.034(2) 0.0245(18) -0.0041(16) -0.0023(18)

loop_
_atom_type_symbol
_atom_type_description
_atom_type_scat_dispersion_real
_atom_type_scat_dispersion_imag
_atom_type_scat_source
C C 0.0033 0.0016 'International Tables Vol C Tables 4.2.6.8 and 6.1.1.4'
H H 0.0000 0.0000 'International Tables Vol C Tables 4.2.6.8 and 6.1.1.4'
F F 0.0171 0.0103 'International Tables Vol C Tables 4.2.6.8 and 6.1.1.4'
N N 0.0061 0.0033 'International Tables Vol C Tables 4.2.6.8 and 6.1.1.4'
Ni Ni 0.3393 1.1124 'International Tables Vol C Tables 4.2.6.8 and 6.1.1.4'
P P 0.1023 0.0942 'International Tables Vol C Tables 4.2.6.8 and 6.1.1.4'
Pd Pd -0.9988 1.0072 'International Tables Vol C Tables 4.2.6.8 and 6.1.1.4'
S S 0.1246 0.1234 'International Tables Vol C Tables 4.2.6.8 and 6.1.1.4'

loop_
_geom_angle_atom_site_label_1
_geom_angle_atom_site_label_2
_geom_angle_atom_site_label_3
_geom_angle
P1 Pd1 P2 85.02(3)
P1 Pd1 S2 176.01(3)
P2 Pd1 S2 95.10(3)
P1 Pd1 S1 98.35(3)
P2 Pd1 S1 174.54(3)
S2 Pd1 S1 81.24(3)
P1 Pd1 Ni1 135.22(2)
P2 Pd1 Ni1 132.51(2)
S2 Pd1 Ni1 46.70(2)
S1 Pd1 Ni1 46.70(2)
N1 Ni1 N2 77.47(11)
N1 Ni1 S2 167.20(8)
N2 Ni1 S2 93.10(8)
N1 Ni1 S1 93.76(8)
N2 Ni1 S1 167.76(8)
S2 Ni1 S1 94.15(4)
N1 Ni1 Pd1 123.46(7)
N2 Ni1 Pd1 123.09(7)
S2 Ni1 Pd1 54.89(2)
S1 Ni1 Pd1 54.996(19)
C1 S1 Ni1 94.69(12)
C1 S1 Pd1 114.77(12)
Ni1 S1 Pd1 78.31(3)
C23 P1 C29 105.76(13)
C23 P1 C10 108.33(13)
C29 P1 C10 103.92(13)
C23 P1 Pd1 118.25(9)
C29 P1 Pd1 113.17(10)
C10 P1 Pd1 106.43(9)
C17 P2 C11 108.98(14)
C17 P2 C9 104.35(13)
C11 P2 C9 107.76(13)
C17 P2 Pd1 114.15(9)
C11 P2 Pd1 112.70(9)
C9 P2 Pd1 108.39(9)
C18 C17 C22 120.0(3)
C18 C17 P2 119.3(2)
C22 C17 P2 120.5(2)
C16 C11 C12 119.2(3)
C16 C11 P2 121.5(2)
C12 C11 P2 119.0(2)
C5 N1 C3 107.9(2)
C5 N1 C2 114.4(2)
C3 N1 C2 114.3(3)
C5 N1 Ni1 106.11(18)
C3 N1 Ni1 100.30(17)
C2 N1 Ni1 112.6(2)
C17 C18 C19 120.2(3)
C17 C18 H18 119.9
C19 C18 H18 119.9
C10 C9 P2 108.15(18)
C10 C9 H9A 110.1
P2 C9 H9A 110.1
C10 C9 H9B 110.1
P2 C9 H9B 110.1
H9A C9 H9B 108.4
C28 C23 C24 120.3(3)
C28 C23 P1 119.7(2)
C24 C23 P1 119.6(2)
C13 C12 C11 120.6(3)
C13 C12 H12 119.7
C11 C12 H12 119.7
F7 P4 F10 89.45(15)
F7 P4 F12 179.40(16)
F10 P4 F12 90.42(15)
F7 P4 F8 90.43(14)
F10 P4 F8 179.49(16)
F12 P4 F8 89.71(14)
F7 P4 F11 89.50(15)
F10 P4 F11 90.38(15)
F12 P4 F11 89.92(13)
F8 P4 F11 90.12(14)
F7 P4 F9 90.94(16)
F10 P4 F9 90.14(15)
F12 P4 F9 89.64(14)
F8 P4 F9 89.37(14)
F11 P4 F9 179.33(15)
N2 C4 C3 106.6(2)
N2 C4 H4A 110.4
C3 C4 H4A 110.4
N2 C4 H4B 110.4
C3 C4 H4B 110.4
H4A C4 H4B 108.6
C24 C25 C26 120.8(3)
C24 C25 H25 119.6
C26 C25 H25 119.6
C25 C24 C23 119.3(3)
C25 C24 H24 120.4
C23 C24 H24 120.4
C8 S2 Ni1 94.88(10)
C8 S2 Pd1 114.22(10)
Ni1 S2 Pd1 78.41(3)
F2 P3 F6 93.5(2)
F2 P3 F5 91.94(18)
F6 P3 F5 93.04(19)
F2 P3 F3 90.51(19)
F6 P3 F3 89.41(19)
F5 P3 F3 176.42(19)
F2 P3 F4 176.39(19)
F6 P3 F4 89.86(17)
F5 P3 F4 89.15(16)
F3 P3 F4 88.24(16)
F2 P3 F1 88.05(18)
F6 P3 F1 178.29(18)
F5 P3 F1 87.59(17)
F3 P3 F1 89.89(18)
F4 P3 F1 88.56(16)
C27 C26 C25 120.0(3)
C27 C26 H26 120.0
C25 C26 H26 120.0
C15 C14 C13 119.9(3)
C15 C14 H14 120.0
C13 C14 H14 120.0
C26 C27 C28 119.9(3)
C26 C27 H27 120.0
C28 C27 H27 120.0
C9 C10 P1 106.36(18)
C9 C10 H10A 110.5
P1 C10 H10A 110.5
C9 C10 H10B 110.5
P1 C10 H10B 110.5
H10A C10 H10B 108.6
C12 C13 C14 119.9(3)
C12 C13 H13 120.0
C14 C13 H13 120.0
C32 C31 C30 119.9(3)
C32 C31 H31 120.1
C30 C31 H31 120.1
C33 C34 C29 120.0(3)
C33 C34 H34 120.0
C29 C34 H34 120.0
N2 C6 C5 106.1(2)
N2 C6 H6A 110.5
C5 C6 H6A 110.5
N2 C6 H6B 110.5
C5 C6 H6B 110.5
H6A C6 H6B 108.7
C29 C30 C31 120.0(3)
C29 C30 H30 120.0
C31 C30 H30 120.0
C22 C21 C20 120.5(3)
C22 C21 H21 119.7
C20 C21 H21 119.7
C19 C20 C21 120.4(3)
C19 C20 H20 119.8
C21 C20 H20 119.8
N2 C7 C8 109.7(2)
N2 C7 H7A 109.7
C8 C7 H7A 109.7
N2 C7 H7B 109.7
C8 C7 H7B 109.7
H7A C7 H7B 108.2
C2 C1 S1 108.5(2)
C2 C1 H1A 110.0
S1 C1 H1A 110.0
C2 C1 H1B 110.0
S1 C1 H1B 110.0
H1A C1 H1B 108.4
C7 N2 C4 114.7(2)
C7 N2 C6 114.3(2)
C4 N2 C6 107.5(2)
C7 N2 Ni1 112.99(18)
C4 N2 Ni1 101.52(18)
C6 N2 Ni1 104.59(17)
C33 C32 C31 120.3(3)
C33 C32 H32 119.8
C31 C32 H32 119.8
N1 C2 C1 110.0(2)
N1 C2 H2A 109.7
C1 C2 H2A 109.7
N1 C2 H2B 109.7
C1 C2 H2B 109.7
H2A C2 H2B 108.2
C14 C15 C16 120.4(3)
C14 C15 H15 119.8
C16 C15 H15 119.8
C23 C28 C27 119.6(3)
C23 C28 H28 120.2
C27 C28 H28 120.2
N1 C3 C4 106.2(2)
N1 C3 H3A 110.5
C4 C3 H3A 110.5
N1 C3 H3B 110.5
C4 C3 H3B 110.5
H3A C3 H3B 108.7
C30 C29 C34 119.6(3)
C30 C29 P1 121.5(2)
C34 C29 P1 118.8(2)
C7 C8 S2 108.2(2)
C7 C8 H8A 110.1
S2 C8 H8A 110.1
C7 C8 H8B 110.1
S2 C8 H8B 110.1
H8A C8 H8B 108.4
C21 C22 C17 119.3(3)
C21 C22 H22 120.3
C17 C22 H22 120.3
C32 C33 C34 120.2(3)
C32 C33 H33 119.9
C34 C33 H33 119.9
N1 C5 C6 106.4(2)
N1 C5 H5A 110.5
C6 C5 H5A 110.5
N1 C5 H5B 110.5
C6 C5 H5B 110.5
H5A C5 H5B 108.6
C15 C16 C11 120.0(3)
C15 C16 H16 120.0
C11 C16 H16 120.0
C20 C19 C18 119.5(3)
C20 C19 H19 120.2
C18 C19 H19 120.2
C35 C36 H36A 109.5
C35 C36 H36B 109.5
H36A C36 H36B 109.5
C35 C36 H36C 109.5
H36A C36 H36C 109.5
H36B C36 H36C 109.5
N3 C35 C36 179.7(5)

loop_
_geom_bond_atom_site_label_1
_geom_bond_atom_site_label_2
_geom_bond_distance
Pd1 P1 2.2609(8)
Pd1 P2 2.2715(8)
Pd1 S2 2.4077(8)
Pd1 S1 2.4117(8)
Pd1 Ni1 2.8831(8)
Ni1 N1 1.902(3)
Ni1 N2 1.907(2)
Ni1 S2 2.1421(8)
Ni1 S1 2.1426(9)
S1 C1 1.850(4)
P1 C23 1.799(3)
P1 C29 1.809(3)
P1 C10 1.837(3)
P2 C17 1.810(3)
P2 C11 1.811(3)
P2 C9 1.839(3)
C17 C18 1.384(4)
C17 C22 1.406(4)
C11 C16 1.397(4)
C11 C12 1.398(4)
N1 C5 1.488(4)
N1 C3 1.493(4)
N1 C2 1.494(4)
C18 C19 1.405(5)
C18 H18 0.9500
C9 C10 1.537(4)
C9 H9A 0.9900
C9 H9B 0.9900
C23 C28 1.391(4)
C23 C24 1.394(4)
C12 C13 1.385(4)
C12 H12 0.9500
P4 F7 1.589(2)
P4 F10 1.591(3)
P4 F12 1.597(2)
P4 F8 1.597(2)
P4 F11 1.604(2)
P4 F9 1.607(2)
C4 N2 1.493(4)
C4 C3 1.539(5)
C4 H4A 0.9900
C4 H4B 0.9900
C25 C24 1.382(4)
C25 C26 1.388(5)
C25 H25 0.9500
C24 H24 0.9500
S2 C8 1.846(3)
P3 F2 1.572(3)
P3 F6 1.577(3)
P3 F5 1.596(3)
P3 F3 1.601(3)
P3 F4 1.602(3)
P3 F1 1.608(3)
C26 C27 1.380(5)
C26 H26 0.9500
C14 C15 1.387(5)
C14 C13 1.389(5)
C14 H14 0.9500
C27 C28 1.400(4)
C27 H27 0.9500
C10 H10A 0.9900
C10 H10B 0.9900
C13 H13 0.9500
C31 C32 1.384(5)
C31 C30 1.397(5)
C31 H31 0.9500
C34 C33 1.384(5)
C34 C29 1.402(4)
C34 H34 0.9500
C6 N2 1.495(4)
C6 C5 1.547(4)
C6 H6A 0.9900
C6 H6B 0.9900
C30 C29 1.387(4)
C30 H30 0.9500
C21 C22 1.386(4)
C21 C20 1.390(6)
C21 H21 0.9500
C20 C19 1.381(6)
C20 H20 0.9500
C7 N2 1.486(4)
C7 C8 1.517(4)
C7 H7A 0.9900
C7 H7B 0.9900
C1 C2 1.517(5)
C1 H1A 0.9900
C1 H1B 0.9900
C32 C33 1.383(6)
C32 H32 0.9500
C2 H2A 0.9900
C2 H2B 0.9900
C15 C16 1.388(4)
C15 H15 0.9500
C28 H28 0.9500
C3 H3A 0.9900
C3 H3B 0.9900
C8 H8A 0.9900
C8 H8B 0.9900
C22 H22 0.9500
C33 H33 0.9500
C5 H5A 0.9900
C5 H5B 0.9900
C16 H16 0.9500
C19 H19 0.9500
C36 C35 1.429(6)
C36 H36A 0.9800
C36 H36B 0.9800
C36 H36C 0.9800
N3 C35 1.132(6)

loop_
_geom_torsion_atom_site_label_1
_geom_torsion_atom_site_label_2
_geom_torsion_atom_site_label_3
_geom_torsion_atom_site_label_4
_geom_torsion
C11 P2 C17 C18 151.9(2)
C9 P2 C17 C18 -93.3(2)
Pd1 P2 C17 C18 24.9(3)
C11 P2 C17 C22 -33.1(3)
C9 P2 C17 C22 81.8(3)
Pd1 P2 C17 C22 -160.1(2)
C17 P2 C11 C16 -33.4(3)
C9 P2 C11 C16 -146.1(2)
Pd1 P2 C11 C16 94.4(2)
C17 P2 C11 C12 153.0(2)
C9 P2 C11 C12 40.3(3)
Pd1 P2 C11 C12 -79.2(2)
C22 C17 C18 C19 2.2(4)
P2 C17 C18 C19 177.3(2)
C17 P2 C9 C10 86.9(2)
C11 P2 C9 C10 -157.34(18)
Pd1 P2 C9 C10 -35.1(2)
C29 P1 C23 C28 151.9(2)
C10 P1 C23 C28 41.0(3)
Pd1 P1 C23 C28 -80.1(3)
C29 P1 C23 C24 -35.2(3)
C10 P1 C23 C24 -146.1(2)
Pd1 P1 C23 C24 92.8(2)
C16 C11 C12 C13 1.7(4)
P2 C11 C12 C13 175.4(2)
C26 C25 C24 C23 -0.1(5)
C28 C23 C24 C25 -1.0(5)
P1 C23 C24 C25 -173.9(2)
C24 C25 C26 C27 0.3(5)
C25 C26 C27 C28 0.5(5)
P2 C9 C10 P1 53.3(2)
C23 P1 C10 C9 -177.52(18)
C29 P1 C10 C9 70.3(2)
Pd1 P1 C10 C9 -49.37(19)
C11 C12 C13 C14 -0.6(5)
C15 C14 C13 C12 -0.1(5)
C32 C31 C30 C29 0.8(5)
C22 C21 C20 C19 0.8(5)
Ni1 S1 C1 C2 37.4(2)
Pd1 S1 C1 C2 116.6(2)
C8 C7 N2 C4 78.0(3)
C8 C7 N2 C6 -157.2(3)
C8 C7 N2 Ni1 -37.7(3)
C3 C4 N2 C7 -163.2(2)
C3 C4 N2 C6 68.5(3)
C3 C4 N2 Ni1 -41.0(3)
C5 C6 N2 C7 167.3(2)
C5 C6 N2 C4 -64.2(3)
C5 C6 N2 Ni1 43.2(3)
C30 C31 C32 C33 -0.6(5)
C5 N1 C2 C1 158.8(3)
C3 N1 C2 C1 -76.1(4)
Ni1 N1 C2 C1 37.5(3)
S1 C1 C2 N1 -50.4(3)
C13 C14 C15 C16 -0.3(5)
C24 C23 C28 C27 1.9(5)
P1 C23 C28 C27 174.7(3)
C26 C27 C28 C23 -1.6(5)
C5 N1 C3 C4 -64.2(3)
C2 N1 C3 C4 167.3(2)
Ni1 N1 C3 C4 46.6(3)
N2 C4 C3 N1 -3.5(3)
C31 C30 C29 C34 -0.1(5)
C31 C30 C29 P1 177.1(2)
C33 C34 C29 C30 -0.7(5)
C33 C34 C29 P1 -177.9(3)
C23 P1 C29 C30 131.4(2)
C10 P1 C29 C30 -114.6(3)
Pd1 P1 C29 C30 0.4(3)
C23 P1 C29 C34 -51.5(3)
C10 P1 C29 C34 62.5(3)
Pd1 P1 C29 C34 177.6(2)
N2 C7 C8 S2 51.1(3)
Ni1 S2 C8 C7 -38.3(2)
Pd1 S2 C8 C7 -117.77(19)
C20 C21 C22 C17 1.0(5)
C18 C17 C22 C21 -2.5(4)
P2 C17 C22 C21 -177.5(2)
C31 C32 C33 C34 -0.1(6)
C29 C34 C33 C32 0.8(5)
C3 N1 C5 C6 68.3(3)
C2 N1 C5 C6 -163.3(3)
Ni1 N1 C5 C6 -38.5(3)
N2 C6 C5 N1 -3.1(3)
C14 C15 C16 C11 1.4(5)
C12 C11 C16 C15 -2.1(4)
P2 C11 C16 C15 -175.7(2)
C21 C20 C19 C18 -1.0(5)
C17 C18 C19 C20 -0.5(5)
